data_7244698
loop_
_publ_author_name
'Zhao, Yanzhu'
'Zhu, Peizhi'
'Pan, Lingwei'
'Xie, Yiqing'
'Ng, Seik Weng'
'Zhang, Kou-Lin'

_publ_section_title
;
 Preparation and Characterization of a Newly Constructed Multifunctional
 Co(II)-organic Framework: Proton Conduction and Adsorption of Congo Red
 in Aqueous Medium
;
_journal_name_full CrystEngComm
_journal_paper_doi 10.1039/D2CE00330A
_journal_year 2022
_chemical_formula_moiety 'C45 H46 Co2 N8 O13 S, 3(H2O)'
_chemical_formula_sum 'C45 H46 Co2 N8 O13 S'
_chemical_formula_weight 1056.82
_space_group_crystal_system monoclinic
_space_group_IT_number 4
_space_group_name_Hall 'P 2yb'
_space_group_name_H-M_alt 'P 1 21 1'
_atom_sites_solution_hydrogens mixed
_audit_creation_method SHELXL-2018/3
_audit_update_record
;
2022-03-03 deposited with the CCDC.	2022-03-21 downloaded from the CCDC.
;
_cell_angle_alpha 90
_cell_angle_beta 105.7063(8)
_cell_angle_gamma 90
_cell_formula_units_Z 2
_cell_length_a 12.1750(3)
_cell_length_b 15.5498(5)
_cell_length_c 12.6033(3)
_cell_measurement_reflns_used 6482
_cell_measurement_temperature 293(2)
_cell_measurement_theta_max 25.0894
_cell_measurement_theta_min 2.4442
_cell_volume 2296.95(11)
_computing_structure_refinement 'SHELXL-2018/3 (Sheldrick, 2018)'
_diffrn_ambient_temperature 293(2)
_diffrn_measured_fraction_theta_full 0.999
_diffrn_measured_fraction_theta_max 0.994
_diffrn_measurement_device_type 'CCD area detector'
_diffrn_radiation_type MoK\a
_diffrn_radiation_wavelength 0.71073
_diffrn_reflns_av_R_equivalents 0.0591
_diffrn_reflns_av_unetI/netI 0.0951
_diffrn_reflns_Laue_measured_fraction_full 0.999
_diffrn_reflns_Laue_measured_fraction_max 0.994
_diffrn_reflns_limit_h_max 15
_diffrn_reflns_limit_h_min -15
_diffrn_reflns_limit_k_max 17
_diffrn_reflns_limit_k_min -20
_diffrn_reflns_limit_l_max 12
_diffrn_reflns_limit_l_min -16
_diffrn_reflns_number 23571
_diffrn_reflns_point_group_measured_fraction_full 0.904
_diffrn_reflns_point_group_measured_fraction_max 0.859
_diffrn_reflns_theta_full 25.242
_diffrn_reflns_theta_max 27.468
_diffrn_reflns_theta_min 2.129
_exptl_absorpt_coefficient_mu 0.843
_exptl_absorpt_correction_T_max 0.919
_exptl_absorpt_correction_T_min 0.851
_exptl_absorpt_correction_type multi-scan
_exptl_absorpt_process_details 'SADABS 2014/5'
_exptl_crystal_colour purple
_exptl_crystal_density_diffrn 1.528
_exptl_crystal_description bulk
_exptl_crystal_F_000 1092
_exptl_crystal_size_max 0.25
_exptl_crystal_size_mid 0.16
_exptl_crystal_size_min 0.10
_refine_diff_density_max 0.289
_refine_diff_density_min -0.577
_refine_diff_density_rms 0.065
_refine_ls_abs_structure_details
;
 Refined as an inversion twin.
;
_refine_ls_abs_structure_Flack 0.23(2)
_refine_ls_extinction_method none
_refine_ls_goodness_of_fit_ref 0.994
_refine_ls_hydrogen_treatment constr
_refine_ls_matrix_type full
_refine_ls_number_parameters 641
_refine_ls_number_reflns 9037
_refine_ls_number_restraints 199
_refine_ls_restrained_S_all 0.994
_refine_ls_R_factor_all 0.1134
_refine_ls_R_factor_gt 0.0517
_refine_ls_shift/su_max 0.001
_refine_ls_shift/su_mean 0.001
_refine_ls_structure_factor_coef Fsqd
_refine_ls_weighting_details 'w=1/[\s^2^(Fo^2^)+(0.0505P)^2^+0.7334P] where P=(Fo^2^+2Fc^2^)/3'
_refine_ls_weighting_scheme calc
_refine_ls_wR_factor_gt 0.0972
_refine_ls_wR_factor_ref 0.1177
_reflns_Friedel_coverage 0.665
_reflns_Friedel_fraction_full 0.800
_reflns_Friedel_fraction_max 0.713
_reflns_number_gt 5769
_reflns_number_total 9037
_reflns_threshold_expression 'I > 2\s(I)'
_cod_data_source_file d2ce00330a2.cif
_cod_data_source_block a
_cod_original_sg_symbol_H-M 'P 21'
_cod_database_code 7244698
_shelx_shelxl_version_number 2018/3

loop_
_space_group_symop_operation_xyz
'x, y, z'
'-x, y+1/2, -z'

loop_
_atom_site_label
_atom_site_type_symbol
_atom_site_fract_x
_atom_site_fract_y
_atom_site_fract_z
_atom_site_U_iso_or_equiv
_atom_site_adp_type
_atom_site_occupancy
_atom_site_site_symmetry_order
_atom_site_calc_flag
_atom_site_refinement_flags_posn
_atom_site_refinement_flags_adp
_atom_site_refinement_flags_occupancy
_atom_site_disorder_assembly
_atom_site_disorder_group
Co1 Co 0.30556(6) 0.5000(2) 1.56049(7) 0.0536(3) Uani 1 1 d . . . . .
Co2 Co 0.00716(6) 0.4914(2) 1.26175(5) 0.0356(2) Uani 1 1 d . . . . .
N1 N 0.4071(11) 0.4727(8) 1.4722(10) 0.038(3) Uani 0.5 1 d D U P A 1
N2 N 0.4692(9) 0.4841(6) 1.3237(8) 0.040(3) Uani 0.5 1 d D U P A 1
N3 N 0.4203(8) 0.5346(7) 0.6955(8) 0.040(3) Uani 0.5 1 d D U P A 1
N4 N 0.5003(7) 0.5289(4) 0.8765(7) 0.044(3) Uani 0.5 1 d D U P A 1
C1 C 0.4963(8) 0.4162(6) 1.4814(8) 0.037(3) Uani 0.5 1 d DG U P A 1
C2 C 0.5470(10) 0.3584(8) 1.5642(7) 0.053(3) Uani 0.5 1 d G U P A 1
H2 H 0.520471 0.353744 1.626595 0.063 Uiso 0.5 1 calc R U P A 1
C3 C 0.6374(10) 0.3075(7) 1.5539(9) 0.064(4) Uani 0.5 1 d G U P A 1
H3 H 0.671378 0.268817 1.609390 0.076 Uiso 0.5 1 calc R U P A 1
C4 C 0.6771(9) 0.3145(8) 1.4607(10) 0.073(5) Uani 0.5 1 d G U P A 1
H4 H 0.737631 0.280422 1.453846 0.087 Uiso 0.5 1 calc R U P A 1
C5 C 0.6264(9) 0.3723(7) 1.3779(8) 0.057(4) Uani 0.5 1 d G U P A 1
H5 H 0.652978 0.376954 1.315508 0.069 Uiso 0.5 1 calc R U P A 1
C6 C 0.5360(8) 0.4232(5) 1.3882(6) 0.040(3) Uani 0.5 1 d DG U P A 1
C7 C 0.3932(11) 0.5122(8) 1.3767(11) 0.044(4) Uani 0.5 1 d D U P A 1
H7 H 0.338121 0.553982 1.349385 0.053 Uiso 0.5 1 calc R U P A 1
C8 C 0.4766(15) 0.5150(9) 1.2143(10) 0.052(4) Uani 0.5 1 d D U P A 1
H8A H 0.554767 0.529130 1.216408 0.062 Uiso 0.5 1 calc R U P A 1
H8B H 0.429532 0.565680 1.191892 0.062 Uiso 0.5 1 calc R U P A 1
C9 C 0.4335(13) 0.4411(11) 1.1358(11) 0.058(3) Uani 0.5 1 d D U P A 1
H9A H 0.361503 0.420699 1.145472 0.069 Uiso 0.5 1 calc R U P A 1
H9B H 0.487729 0.394015 1.153167 0.069 Uiso 0.5 1 calc R U P A 1
C10 C 0.4167(12) 0.4684(11) 1.0151(11) 0.061(4) Uani 0.5 1 d D U P A 1
H10A H 0.388366 0.419741 0.967361 0.074 Uiso 0.5 1 calc R U P A 1
H10B H 0.359622 0.513511 0.996973 0.074 Uiso 0.5 1 calc R U P A 1
C11 C 0.5268(8) 0.5008(9) 0.9932(8) 0.052(3) Uani 0.5 1 d D U P A 1
H11A H 0.557324 0.548526 1.041742 0.063 Uiso 0.5 1 calc R U P A 1
H11B H 0.583333 0.455209 1.006721 0.063 Uiso 0.5 1 calc R U P A 1
C12 C 0.5513(7) 0.5958(5) 0.8366(7) 0.038(3) Uani 0.5 1 d DG U P A 1
C13 C 0.6353(8) 0.6552(6) 0.8848(6) 0.070(4) Uani 0.5 1 d G U P A 1
H13 H 0.669933 0.653203 0.960183 0.084 Uiso 0.5 1 calc R U P A 1
C14 C 0.6675(8) 0.7177(6) 0.8202(8) 0.058(4) Uani 0.5 1 d G U P A 1
H14 H 0.723690 0.757482 0.852452 0.070 Uiso 0.5 1 calc R U P A 1
C15 C 0.6157(8) 0.7208(6) 0.7076(7) 0.066(4) Uani 0.5 1 d G U P A 1
H15 H 0.637250 0.762568 0.664367 0.079 Uiso 0.5 1 calc R U P A 1
C16 C 0.5317(7) 0.6613(6) 0.6594(5) 0.048(3) Uani 0.5 1 d G U P A 1
H16 H 0.497054 0.663374 0.584012 0.057 Uiso 0.5 1 calc R U P A 1
C17 C 0.4995(6) 0.5989(5) 0.7240(7) 0.045(3) Uani 0.5 1 d DG U P A 1
C18 C 0.4237(9) 0.4946(8) 0.7889(9) 0.045(3) Uani 0.5 1 d D U P A 1
H18 H 0.377877 0.447687 0.793652 0.054 Uiso 0.5 1 calc R U P A 1
N1' N 0.3970(11) 0.4949(8) 1.4403(10) 0.038(3) Uani 0.5 1 d D . P A 2
N2' N 0.4611(9) 0.5203(6) 1.2947(7) 0.040(3) Uani 0.5 1 d D . P A 2
N3' N 0.4040(8) 0.5000(7) 0.7260(8) 0.040(3) Uani 0.5 1 d D . P A 2
N4' N 0.4852(6) 0.4728(4) 0.9029(6) 0.044(3) Uani 0.5 1 d D . P A 2
C1' C 0.4891(8) 0.4425(6) 1.4454(8) 0.037(3) Uani 0.5 1 d DG . P A 2
C2' C 0.5416(10) 0.3814(7) 1.5232(8) 0.053(3) Uani 0.5 1 d G . P A 2
H2' H 0.514118 0.371063 1.584005 0.063 Uiso 0.5 1 calc R U P A 2
C3' C 0.6352(10) 0.3358(7) 1.5100(9) 0.064(4) Uani 0.5 1 d G . P A 2
H3' H 0.670356 0.294932 1.561998 0.076 Uiso 0.5 1 calc R U P A 2
C4' C 0.6763(9) 0.3513(8) 1.4191(10) 0.073(5) Uani 0.5 1 d G . P A 2
H4' H 0.738949 0.320766 1.410230 0.087 Uiso 0.5 1 calc R U P A 2
C5' C 0.6238(9) 0.4124(7) 1.3413(8) 0.057(4) Uani 0.5 1 d G . P A 2
H5' H 0.651304 0.422731 1.280468 0.069 Uiso 0.5 1 calc R U P A 2
C6' C 0.5302(8) 0.4580(5) 1.3545(6) 0.040(3) Uani 0.5 1 d DG . P A 2
C7' C 0.3825(11) 0.5405(8) 1.3489(11) 0.044(4) Uani 0.5 1 d D . P A 2
H7' H 0.325413 0.581432 1.324827 0.053 Uiso 0.5 1 calc R U P A 2
C8' C 0.4630(15) 0.5629(9) 1.1885(10) 0.052(4) Uani 0.5 1 d D . P A 2
H8'A H 0.539015 0.558885 1.178302 0.062 Uiso 0.5 1 calc R U P A 2
H8'B H 0.444043 0.623307 1.191118 0.062 Uiso 0.5 1 calc R U P A 2
C9' C 0.3763(11) 0.5191(8) 1.0905(12) 0.058(3) Uani 0.5 1 d D . P A 2
H9'A H 0.303747 0.514339 1.108187 0.069 Uiso 0.5 1 calc R U P A 2
H9'B H 0.364713 0.556076 1.026417 0.069 Uiso 0.5 1 calc R U P A 2
C10' C 0.4106(13) 0.4308(9) 1.0607(15) 0.061(4) Uani 0.5 1 d D . P A 2
H10C H 0.429593 0.395698 1.126713 0.074 Uiso 0.5 1 calc R U P A 2
H10D H 0.345300 0.404671 1.009108 0.074 Uiso 0.5 1 calc R U P A 2
C11' C 0.5100(10) 0.4287(8) 1.0105(9) 0.052(3) Uani 0.5 1 d D . P A 2
H11C H 0.575445 0.455806 1.060841 0.063 Uiso 0.5 1 calc R U P A 2
H11D H 0.529869 0.369283 1.001195 0.063 Uiso 0.5 1 calc R U P A 2
C12' C 0.5350(7) 0.5449(5) 0.8774(7) 0.038(3) Uani 0.5 1 d DG . P A 2
C13' C 0.6199(7) 0.5990(7) 0.9380(6) 0.070(4) Uani 0.5 1 d G . P A 2
H13B H 0.654172 0.587557 1.011959 0.084 Uiso 0.5 1 calc R U P A 2
C14' C 0.6535(8) 0.6703(6) 0.8880(8) 0.058(4) Uani 0.5 1 d G . P A 2
H14B H 0.710255 0.706522 0.928538 0.070 Uiso 0.5 1 calc R U P A 2
C15' C 0.6022(8) 0.6875(6) 0.7774(8) 0.066(4) Uani 0.5 1 d G . P A 2
H15B H 0.624693 0.735144 0.743970 0.079 Uiso 0.5 1 calc R U P A 2
C16' C 0.5173(8) 0.6333(6) 0.7168(6) 0.048(3) Uani 0.5 1 d G . P A 2
H16B H 0.483047 0.644802 0.642822 0.057 Uiso 0.5 1 calc R U P A 2
C17' C 0.4837(6) 0.5621(5) 0.7668(7) 0.045(3) Uani 0.5 1 d DG . P A 2
C18' C 0.4068(9) 0.4481(8) 0.8093(9) 0.045(3) Uani 0.5 1 d D . P A 2
H18B H 0.360371 0.399982 0.804535 0.054 Uiso 0.5 1 calc R U P A 2
S1 S 0.07970(14) 0.6863(2) 1.20562(13) 0.0438(5) Uani 1 1 d . . . . .
O1 O 0.1400(4) 0.5411(4) 1.3928(3) 0.0454(12) Uani 1 1 d . . . . .
O2 O 0.2399(4) 0.6161(4) 1.5334(4) 0.0556(15) Uani 1 1 d . . . . .
O3 O -0.0053(4) 0.8916(4) 1.6329(3) 0.0444(12) Uani 1 1 d . . . . .
O4 O -0.0993(6) 0.7768(4) 1.6669(5) 0.0795(19) Uani 1 1 d . . . . .
O5 O -0.2267(4) 0.8914(4) 1.4405(4) 0.0607(16) Uani 1 1 d . . . . .
O6 O -0.1417(6) 0.9583(5) 1.3337(5) 0.089(2) Uani 1 1 d . . . . .
O7 O 0.0241(4) 0.6031(4) 1.1742(3) 0.0433(12) Uani 1 1 d . . . . .
O8 O 0.0370(4) 0.7493(4) 1.1194(3) 0.0508(13) Uani 1 1 d . . . . .
O9 O 0.2027(4) 0.6805(4) 1.2422(4) 0.0574(14) Uani 1 1 d . . . . .
O1W O 0.1422(4) 0.4224(4) 1.2153(3) 0.0488(12) Uani 1 1 d . . . . .
H1W1 H 0.144737 0.373512 1.244177 0.073 Uiso 1 1 d R U . . .
H1W2 H 0.128457 0.413902 1.147137 0.073 Uiso 1 1 d R U . . .
O2W O 0.1357(5) 0.3699(4) 1.0012(4) 0.0752(16) Uani 1 1 d . . . . .
H2W1 H 0.082708 0.334672 0.975982 0.113 Uiso 1 1 d R U . . .
H2W2 H 0.128438 0.414722 0.962762 0.113 Uiso 1 1 d R U . . .
O3W O 0.1323(6) 0.5162(5) 0.8743(5) 0.099(2) Uani 1 1 d . . . . .
H3W1 H 0.135830 0.501465 0.811210 0.148 Uiso 1 1 d R U . . .
H3W2 H 0.071930 0.544105 0.868540 0.148 Uiso 1 1 d R U . . .
O4W O 0.0012(6) 0.6690(5) 0.8844(5) 0.104(2) Uani 1 1 d . . . . .
H4W1 H 0.014696 0.686406 0.949723 0.156 Uiso 1 1 d R U . . .
H4W2 H 0.018886 0.706346 0.843782 0.156 Uiso 1 1 d R U . . .
N5 N -0.1082(4) 0.4476(4) 1.1127(4) 0.0371(13) Uani 1 1 d . . . . .
N6 N -0.1692(5) 0.4242(4) 0.9326(4) 0.0491(15) Uani 1 1 d . . . . .
N7 N -0.1192(4) 0.5453(4) 0.3314(4) 0.0373(13) Uani 1 1 d . . . . .
N8 N -0.1948(5) 0.5767(4) 0.4698(4) 0.0505(16) Uani 1 1 d . . . . .
C37 C 0.1567(5) 0.6082(6) 1.4473(5) 0.0425(18) Uani 1 1 d . . . . .
C38 C 0.0764(5) 0.6819(6) 1.4246(5) 0.0413(18) Uani 1 1 d . . . . .
C39 C 0.0413(6) 0.7126(6) 1.5146(6) 0.047(2) Uani 1 1 d . . . . .
H39 H 0.068155 0.685945 1.582724 0.057 Uiso 1 1 calc R U . . .
C40 C -0.0326(6) 0.7817(6) 1.5045(5) 0.044(2) Uani 1 1 d . . . . .
C41 C -0.0707(5) 0.8220(5) 1.4027(5) 0.0435(17) Uani 1 1 d . . . . .
C42 C -0.0349(6) 0.7916(5) 1.3136(5) 0.0421(18) Uani 1 1 d . . . . .
H42 H -0.060175 0.819311 1.245942 0.051 Uiso 1 1 calc R U . . .
C43 C 0.0362(5) 0.7224(5) 1.3226(5) 0.0387(17) Uani 1 1 d . . . . .
C44 C -0.0505(6) 0.8188(6) 1.6112(6) 0.047(2) Uani 1 1 d . . . . .
C45 C -0.1515(6) 0.8963(7) 1.3895(6) 0.056(2) Uani 1 1 d . . . . .
C19 C -0.1829(5) 0.3795(5) 1.0956(5) 0.0354(16) Uani 1 1 d . . . . .
C29 C -0.2179(10) 0.5780(6) 0.5787(7) 0.087(3) Uani 1 1 d . . . . .
H29A H -0.183084 0.629150 0.617795 0.104 Uiso 1 1 calc R U . . .
H29B H -0.299620 0.582660 0.567891 0.104 Uiso 1 1 calc R U . . .
C20 C -0.2200(7) 0.3274(5) 1.1699(6) 0.052(2) Uani 1 1 d . . . . .
H20 H -0.192765 0.335877 1.245540 0.062 Uiso 1 1 calc R U . . .
C21 C -0.2962(10) 0.2646(7) 1.1287(8) 0.092(3) Uani 1 1 d . . . . .
H21 H -0.323618 0.230228 1.176280 0.110 Uiso 1 1 calc R U . . .
C22 C -0.3343(11) 0.2508(8) 1.0147(9) 0.118(5) Uani 1 1 d . . . . .
H22 H -0.387507 0.207613 0.988319 0.142 Uiso 1 1 calc R U . . .
C23 C -0.2963(9) 0.2983(7) 0.9414(7) 0.090(3) Uani 1 1 d . . . . .
H23 H -0.319696 0.286529 0.866293 0.108 Uiso 1 1 calc R U . . .
C24 C -0.2227(6) 0.3640(5) 0.9820(5) 0.0467(18) Uani 1 1 d . . . . .
C25 C -0.1033(6) 0.4710(5) 1.0137(5) 0.0421(19) Uani 1 1 d . . . . .
H25 H -0.058063 0.516124 1.001480 0.051 Uiso 1 1 calc R U . . .
C26 C -0.1661(10) 0.4261(6) 0.8169(6) 0.089(3) Uani 1 1 d . . . . .
H26A H -0.088936 0.412858 0.814549 0.107 Uiso 1 1 calc R U . . .
H26B H -0.215182 0.380662 0.777749 0.107 Uiso 1 1 calc R U . . .
C27 C -0.2000(7) 0.5055(6) 0.7582(5) 0.0550(19) Uani 1 1 d . . . . .
H27A H -0.158529 0.552748 0.801291 0.066 Uiso 1 1 calc R U . . .
H27B H -0.280710 0.514932 0.749538 0.066 Uiso 1 1 calc R U . . .
C28 C -0.1778(7) 0.5054(7) 0.6458(5) 0.065(2) Uani 1 1 d . . . . .
H28A H -0.096157 0.500723 0.655890 0.078 Uiso 1 1 calc R U . . .
H28B H -0.212837 0.454460 0.606480 0.078 Uiso 1 1 calc R U . . .
C30 C -0.2506(6) 0.6289(5) 0.3830(6) 0.0467(18) Uani 1 1 d . . . . .
C31 C -0.3351(7) 0.6905(7) 0.3722(7) 0.069(2) Uani 1 1 d . . . . .
H31 H -0.367423 0.702895 0.429367 0.083 Uiso 1 1 calc R U . . .
C32 C -0.3688(7) 0.7322(7) 0.2727(8) 0.076(3) Uani 1 1 d . . . . .
H32 H -0.424884 0.774400 0.262021 0.091 Uiso 1 1 calc R U . . .
C33 C -0.3202(7) 0.7124(7) 0.1870(7) 0.070(3) Uani 1 1 d . . . . .
H33 H -0.345190 0.741859 0.120579 0.083 Uiso 1 1 calc R U . . .
C34 C -0.2368(6) 0.6510(6) 0.1977(6) 0.055(2) Uani 1 1 d . . . . .
H34 H -0.205024 0.638547 0.140201 0.066 Uiso 1 1 calc R U . . .
C35 C -0.2023(5) 0.6086(5) 0.2969(5) 0.0397(17) Uani 1 1 d . . . . .
C36 C -0.1191(6) 0.5293(5) 0.4348(5) 0.0430(17) Uani 1 1 d . . . . .
H36 H -0.071232 0.489070 0.478891 0.052 Uiso 1 1 calc R U . . .

loop_
_atom_site_aniso_label
_atom_site_aniso_U_11
_atom_site_aniso_U_22
_atom_site_aniso_U_33
_atom_site_aniso_U_23
_atom_site_aniso_U_13
_atom_site_aniso_U_12
Co1 0.0292(4) 0.0853(8) 0.0445(5) -0.0305(6) 0.0066(4) -0.0013(6)
Co2 0.0338(4) 0.0537(6) 0.0203(4) -0.0001(5) 0.0087(3) -0.0031(5)
N1 0.035(3) 0.045(6) 0.035(7) 0.011(5) 0.012(4) 0.009(4)
N2 0.046(4) 0.049(8) 0.034(5) 0.004(5) 0.024(4) -0.006(6)
N3 0.037(4) 0.048(7) 0.031(5) 0.003(5) 0.001(4) -0.009(5)
N4 0.044(4) 0.048(7) 0.039(5) -0.005(5) 0.010(4) -0.004(5)
C1 0.037(4) 0.032(7) 0.039(7) 0.003(6) 0.007(5) 0.005(5)
C2 0.056(5) 0.065(8) 0.042(8) 0.003(6) 0.022(6) -0.004(6)
C3 0.059(6) 0.057(9) 0.070(9) 0.009(7) 0.010(6) 0.011(6)
C4 0.053(6) 0.086(11) 0.073(9) 0.001(8) 0.006(6) 0.026(7)
C5 0.048(5) 0.074(10) 0.060(8) -0.012(7) 0.033(6) 0.002(7)
C6 0.038(4) 0.050(8) 0.036(6) -0.002(6) 0.015(5) 0.004(6)
C7 0.046(5) 0.052(9) 0.040(7) 0.006(6) 0.019(5) 0.011(5)
C8 0.065(6) 0.057(10) 0.041(6) 0.007(6) 0.025(5) 0.003(8)
C9 0.050(6) 0.067(8) 0.057(6) 0.000(6) 0.016(5) -0.006(5)
C10 0.071(6) 0.061(10) 0.051(8) 0.000(6) 0.014(6) -0.020(6)
C11 0.054(5) 0.069(8) 0.028(4) 0.004(6) 0.003(4) 0.013(6)
C12 0.031(5) 0.059(8) 0.022(5) -0.008(5) 0.002(4) -0.001(6)
C13 0.060(7) 0.078(9) 0.067(8) -0.033(7) 0.006(6) -0.022(7)
C14 0.052(6) 0.073(8) 0.041(7) -0.018(5) -0.002(6) -0.009(6)
C15 0.060(6) 0.062(8) 0.078(8) -0.011(6) 0.024(6) -0.003(6)
C16 0.044(5) 0.059(8) 0.036(7) -0.004(6) 0.002(5) -0.002(5)
C17 0.039(5) 0.051(8) 0.043(7) -0.004(5) 0.009(5) 0.006(6)
C18 0.045(5) 0.047(9) 0.038(5) -0.008(6) 0.003(4) -0.005(7)
N1' 0.035(3) 0.045(6) 0.035(7) 0.011(5) 0.012(4) 0.009(4)
N2' 0.046(4) 0.049(8) 0.034(5) 0.004(5) 0.024(4) -0.006(6)
N3' 0.037(4) 0.048(7) 0.031(5) 0.003(5) 0.001(4) -0.009(5)
N4' 0.044(4) 0.048(7) 0.039(5) -0.005(5) 0.010(4) -0.004(5)
C1' 0.037(4) 0.032(7) 0.039(7) 0.003(6) 0.007(5) 0.005(5)
C2' 0.056(5) 0.065(8) 0.042(8) 0.003(6) 0.022(6) -0.004(6)
C3' 0.059(6) 0.057(9) 0.070(9) 0.009(7) 0.010(6) 0.011(6)
C4' 0.053(6) 0.086(11) 0.073(9) 0.001(8) 0.006(6) 0.026(7)
C5' 0.048(5) 0.074(10) 0.060(8) -0.012(7) 0.033(6) 0.002(7)
C6' 0.038(4) 0.050(8) 0.036(6) -0.002(6) 0.015(5) 0.004(6)
C7' 0.046(5) 0.052(9) 0.040(7) 0.006(6) 0.019(5) 0.011(5)
C8' 0.065(6) 0.057(10) 0.041(6) 0.007(6) 0.025(5) 0.003(8)
C9' 0.050(6) 0.067(8) 0.057(6) 0.000(6) 0.016(5) -0.006(5)
C10' 0.071(6) 0.061(10) 0.051(8) 0.000(6) 0.014(6) -0.020(6)
C11' 0.054(5) 0.069(8) 0.028(4) 0.004(6) 0.003(4) 0.013(6)
C12' 0.031(5) 0.059(8) 0.022(5) -0.008(5) 0.002(4) -0.001(6)
C13' 0.060(7) 0.078(9) 0.067(8) -0.033(7) 0.006(6) -0.022(7)
C14' 0.052(6) 0.073(8) 0.041(7) -0.018(5) -0.002(6) -0.009(6)
C15' 0.060(6) 0.062(8) 0.078(8) -0.011(6) 0.024(6) -0.003(6)
C16' 0.044(5) 0.059(8) 0.036(7) -0.004(6) 0.002(5) -0.002(5)
C17' 0.039(5) 0.051(8) 0.043(7) -0.004(5) 0.009(5) 0.006(6)
C18' 0.045(5) 0.047(9) 0.038(5) -0.008(6) 0.003(4) -0.005(7)
S1 0.0461(10) 0.0608(13) 0.0300(9) -0.0060(9) 0.0198(8) -0.0101(10)
O1 0.037(3) 0.066(4) 0.033(2) -0.008(2) 0.009(2) 0.000(2)
O2 0.037(3) 0.086(4) 0.039(3) -0.020(3) 0.002(3) 0.002(3)
O3 0.050(3) 0.057(3) 0.027(2) -0.010(2) 0.012(2) -0.008(3)
O4 0.110(5) 0.086(5) 0.063(4) -0.027(3) 0.058(4) -0.041(4)
O5 0.040(3) 0.096(4) 0.047(3) -0.005(3) 0.011(3) 0.008(3)
O6 0.106(5) 0.079(5) 0.095(5) 0.016(4) 0.051(4) 0.024(4)
O7 0.056(3) 0.049(3) 0.028(2) -0.008(2) 0.017(2) -0.011(2)
O8 0.069(3) 0.056(3) 0.032(2) 0.004(2) 0.021(2) -0.006(3)
O9 0.040(3) 0.087(4) 0.053(3) -0.010(3) 0.025(2) -0.009(3)
O1W 0.051(3) 0.062(3) 0.036(3) -0.002(2) 0.017(2) 0.002(3)
O2W 0.094(4) 0.078(4) 0.053(3) -0.006(3) 0.018(3) -0.006(3)
O3W 0.120(5) 0.101(6) 0.075(4) 0.008(4) 0.028(4) 0.008(4)
O4W 0.137(6) 0.085(5) 0.094(5) -0.009(4) 0.035(4) -0.006(5)
N5 0.041(3) 0.046(4) 0.025(3) 0.000(3) 0.009(2) -0.002(3)
N6 0.079(4) 0.041(4) 0.025(3) -0.001(3) 0.012(3) 0.007(3)
N7 0.038(3) 0.054(4) 0.021(3) -0.001(3) 0.011(2) -0.002(3)
N8 0.067(4) 0.058(4) 0.039(3) 0.004(3) 0.035(3) 0.002(3)
C37 0.028(4) 0.070(6) 0.031(4) -0.006(4) 0.012(3) -0.006(4)
C38 0.031(4) 0.068(5) 0.025(3) -0.017(4) 0.007(3) -0.012(4)
C39 0.039(4) 0.072(6) 0.031(4) -0.012(4) 0.010(3) -0.015(4)
C40 0.037(4) 0.066(6) 0.027(4) -0.015(3) 0.008(3) -0.011(4)
C41 0.032(4) 0.056(5) 0.043(4) -0.011(4) 0.011(3) -0.007(4)
C42 0.039(4) 0.061(5) 0.027(3) -0.007(3) 0.011(3) -0.013(4)
C43 0.035(4) 0.054(5) 0.031(4) -0.012(3) 0.016(3) -0.016(4)
C44 0.039(4) 0.069(6) 0.038(4) -0.016(4) 0.017(3) -0.007(4)
C45 0.046(5) 0.090(7) 0.031(4) -0.020(4) 0.008(4) -0.010(5)
C19 0.035(4) 0.039(4) 0.035(4) -0.002(3) 0.014(3) 0.002(3)
C29 0.156(9) 0.072(7) 0.062(6) 0.011(5) 0.080(6) 0.003(6)
C20 0.060(5) 0.053(5) 0.051(5) -0.005(4) 0.030(4) -0.001(4)
C21 0.138(9) 0.074(7) 0.085(7) -0.019(6) 0.065(7) -0.051(7)
C22 0.162(11) 0.108(9) 0.104(9) -0.064(7) 0.070(8) -0.089(8)
C23 0.113(8) 0.109(8) 0.054(5) -0.042(6) 0.033(5) -0.046(7)
C24 0.058(5) 0.046(5) 0.035(4) -0.012(4) 0.009(3) 0.002(4)
C25 0.057(4) 0.047(5) 0.022(3) 0.002(3) 0.011(3) -0.007(3)
C26 0.182(10) 0.065(6) 0.018(4) -0.006(4) 0.023(5) 0.011(7)
C27 0.086(5) 0.051(5) 0.039(4) 0.006(4) 0.035(3) 0.010(5)
C28 0.097(6) 0.070(6) 0.027(3) -0.002(4) 0.016(3) 0.013(6)
C30 0.045(4) 0.056(5) 0.047(4) 0.002(4) 0.026(3) 0.000(4)
C31 0.062(5) 0.083(7) 0.075(6) 0.002(5) 0.041(5) 0.013(5)
C32 0.054(5) 0.091(7) 0.082(6) 0.014(6) 0.016(5) 0.026(5)
C33 0.054(5) 0.099(7) 0.050(5) 0.012(5) 0.004(4) 0.016(5)
C34 0.037(4) 0.089(7) 0.035(4) 0.004(4) 0.004(3) 0.005(4)
C35 0.034(4) 0.057(5) 0.031(4) -0.001(3) 0.012(3) -0.005(4)
C36 0.047(4) 0.049(5) 0.037(4) 0.002(3) 0.019(3) 0.003(3)

loop_
_atom_type_symbol
_atom_type_description
_atom_type_scat_dispersion_real
_atom_type_scat_dispersion_imag
_atom_type_scat_source
C C 0.0033 0.0016 'International Tables Vol C Tables 4.2.6.8 and 6.1.1.4'
H H 0.0000 0.0000 'International Tables Vol C Tables 4.2.6.8 and 6.1.1.4'
N N 0.0061 0.0033 'International Tables Vol C Tables 4.2.6.8 and 6.1.1.4'
O O 0.0106 0.0060 'International Tables Vol C Tables 4.2.6.8 and 6.1.1.4'
S S 0.1246 0.1234 'International Tables Vol C Tables 4.2.6.8 and 6.1.1.4'
Co Co 0.3494 0.9721 'International Tables Vol C Tables 4.2.6.8 and 6.1.1.4'

loop_
_geom_angle_atom_site_label_1
_geom_angle_atom_site_label_2
_geom_angle_atom_site_label_3
_geom_angle
_geom_angle_site_symmetry_1
_geom_angle_site_symmetry_3
_geom_angle_publ_flag
N1 Co1 O5 101.5(4) . 2_548 ?
N1 Co1 N3 98.3(5) . 1_556 ?
O5 Co1 N3 118.6(3) 2_548 1_556 ?
N1 Co1 O2 113.4(4) . . ?
O5 Co1 O2 128.3(2) 2_548 . ?
N3 Co1 O2 93.4(3) 1_556 . ?
N1 Co1 N3' 106.9(5) . 1_556 ?
O5 Co1 N3' 98.9(3) 2_548 1_556 ?
N3 Co1 N3' 20.0(3) 1_556 1_556 ?
O2 Co1 N3' 105.5(3) . 1_556 ?
O5 Co1 N1' 108.6(4) 2_548 . ?
O2 Co1 N1' 100.3(4) . . ?
N3' Co1 N1' 116.2(4) 1_556 . ?
O3 Co2 O7 171.55(17) 2_548 . ?
O3 Co2 O1 84.89(19) 2_548 . ?
O7 Co2 O1 86.86(18) . . ?
O3 Co2 N5 102.1(2) 2_548 . ?
O7 Co2 N5 86.32(18) . . ?
O1 Co2 N5 170.21(18) . . ?
O3 Co2 N7 84.0(2) 2_548 1_556 ?
O7 Co2 N7 94.37(19) . 1_556 ?
O1 Co2 N7 91.10(18) . 1_556 ?
N5 Co2 N7 96.41(19) . 1_556 ?
O3 Co2 O1W 86.70(18) 2_548 . ?
O7 Co2 O1W 94.44(17) . . ?
O1 Co2 O1W 85.21(17) . . ?
N5 Co2 O1W 88.32(18) . . ?
N7 Co2 O1W 170.25(19) 1_556 . ?
C7 N1 C1 106.1(9) . . ?
C7 N1 Co1 118.8(9) . . ?
C1 N1 Co1 135.1(8) . . ?
C7 N2 C6 107.9(8) . . ?
C7 N2 C8 125.1(11) . . ?
C6 N2 C8 126.9(11) . . ?
C18 N3 C17 105.1(8) . . ?
C18 N3 Co1 119.1(7) . 1_554 ?
C17 N3 Co1 135.6(7) . 1_554 ?
C18 N4 C12 106.3(8) . . ?
C18 N4 C11 127.8(10) . . ?
C12 N4 C11 125.9(9) . . ?
N1 C1 C2 131.0(8) . . ?
N1 C1 C6 109.0(8) . . ?
C2 C1 C6 120.0 . . ?
C3 C2 C1 120.0 . . ?
C2 C3 C4 120.0 . . ?
C3 C4 C5 120.0 . . ?
C6 C5 C4 120.0 . . ?
N2 C6 C5 134.4(7) . . ?
N2 C6 C1 105.6(7) . . ?
C5 C6 C1 120.0 . . ?
N1 C7 N2 111.3(9) . . ?
N2 C8 C9 105.2(7) . . ?
C8 C9 C10 111.4(12) . . ?
C11 C10 C9 112.4(10) . . ?
N4 C11 C10 108.1(8) . . ?
N4 C12 C13 134.1(7) . . ?
N4 C12 C17 105.9(7) . . ?
C13 C12 C17 120.0 . . ?
C12 C13 C14 120.0 . . ?
C15 C14 C13 120.0 . . ?
C16 C15 C14 120.0 . . ?
C15 C16 C17 120.0 . . ?
N3 C17 C16 130.4(7) . . ?
N3 C17 C12 109.6(7) . . ?
C16 C17 C12 120.0 . . ?
N3 C18 N4 113.0(9) . . ?
C7' N1' C1' 105.9(9) . . ?
C7' N1' Co1 129.2(8) . . ?
C1' N1' Co1 124.9(8) . . ?
C7' N2' C6' 107.5(8) . . ?
C7' N2' C8' 122.1(11) . . ?
C6' N2' C8' 130.4(11) . . ?
C18' N3' C17' 105.7(8) . . ?
C18' N4' C12' 106.4(8) . . ?
C18' N4' C11' 126.0(10) . . ?
C12' N4' C11' 127.5(10) . . ?
N1' C1' C2' 130.7(8) . . ?
N1' C1' C6' 109.3(8) . . ?
C2' C1' C6' 120.0 . . ?
C3' C2' C1' 120.0 . . ?
C4' C3' C2' 120.0 . . ?
C3' C4' C5' 120.0 . . ?
C4' C5' C6' 120.0 . . ?
N2' C6' C5' 134.2(7) . . ?
N2' C6' C1' 105.8(8) . . ?
C5' C6' C1' 120.0 . . ?
N1' C7' N2' 111.6(9) . . ?
N2' C8' C9' 110.2(8) . . ?
C10' C9' C8' 115.0(13) . . ?
C11' C10' C9' 115.6(10) . . ?
N4' C11' C10' 112.7(9) . . ?
N4' C12' C13' 133.2(7) . . ?
N4' C12' C17' 106.8(7) . . ?
C13' C12' C17' 120.0 . . ?
C14' C13' C12' 120.0 . . ?
C13' C14' C15' 120.0 . . ?
C16' C15' C14' 120.0 . . ?
C17' C16' C15' 120.0 . . ?
N3' C17' C16' 131.2(7) . . ?
N3' C17' C12' 108.8(7) . . ?
C16' C17' C12' 120.0 . . ?
N3' C18' N4' 112.3(9) . . ?
O9 S1 O8 114.3(3) . . ?
O9 S1 O7 113.2(3) . . ?
O8 S1 O7 110.4(3) . . ?
O9 S1 C43 105.6(3) . . ?
O8 S1 C43 106.3(3) . . ?
O7 S1 C43 106.4(3) . . ?
C37 O1 Co2 135.8(5) . . ?
C37 O2 Co1 104.6(5) . . ?
C44 O3 Co2 138.1(4) . 2_558 ?
C45 O5 Co1 111.8(6) . 2_558 ?
S1 O7 Co2 133.9(3) . . ?
C25 N5 C19 105.2(5) . . ?
C25 N5 Co2 124.0(5) . . ?
C19 N5 Co2 129.4(4) . . ?
C25 N6 C24 106.5(5) . . ?
C25 N6 C26 125.3(7) . . ?
C24 N6 C26 127.2(6) . . ?
C36 N7 C35 104.3(5) . . ?
C36 N7 Co2 121.4(4) . 1_554 ?
C35 N7 Co2 133.7(4) . 1_554 ?
C36 N8 C30 107.2(5) . . ?
C36 N8 C29 129.3(7) . . ?
C30 N8 C29 123.5(6) . . ?
O1 C37 O2 121.9(7) . . ?
O1 C37 C38 123.0(6) . . ?
O2 C37 C38 114.9(7) . . ?
C43 C38 C39 119.0(7) . . ?
C43 C38 C37 125.0(6) . . ?
C39 C38 C37 116.0(6) . . ?
C40 C39 C38 121.6(7) . . ?
C39 C40 C41 118.7(6) . . ?
C39 C40 C44 117.0(6) . . ?
C41 C40 C44 123.4(7) . . ?
C42 C41 C40 119.5(7) . . ?
C42 C41 C45 120.7(7) . . ?
C40 C41 C45 119.7(6) . . ?
C43 C42 C41 122.0(6) . . ?
C42 C43 C38 119.2(6) . . ?
C42 C43 S1 120.1(5) . . ?
C38 C43 S1 120.7(6) . . ?
O4 C44 O3 127.4(7) . . ?
O4 C44 C40 120.6(7) . . ?
O3 C44 C40 111.9(6) . . ?
O6 C45 O5 122.9(9) . . ?
O6 C45 C41 120.8(7) . . ?
O5 C45 C41 116.3(8) . . ?
N5 C19 C20 131.3(6) . . ?
N5 C19 C24 108.9(6) . . ?
C20 C19 C24 119.8(7) . . ?
C28 C29 N8 115.1(7) . . ?
C21 C20 C19 118.2(7) . . ?
C20 C21 C22 120.5(8) . . ?
C23 C22 C21 122.4(9) . . ?
C24 C23 C22 117.5(8) . . ?
C23 C24 N6 132.9(7) . . ?
C23 C24 C19 121.5(7) . . ?
N6 C24 C19 105.6(6) . . ?
N5 C25 N6 113.8(6) . . ?
C27 C26 N6 116.5(7) . . ?
C26 C27 C28 112.4(7) . . ?
C29 C28 C27 116.0(7) . . ?
N8 C30 C31 132.5(6) . . ?
N8 C30 C35 105.1(6) . . ?
C31 C30 C35 122.3(7) . . ?
C32 C31 C30 116.6(7) . . ?
C31 C32 C33 121.2(8) . . ?
C34 C33 C32 122.2(8) . . ?
C35 C34 C33 117.3(7) . . ?
C34 C35 N7 129.8(6) . . ?
C34 C35 C30 120.4(7) . . ?
N7 C35 C30 109.8(6) . . ?
N7 C36 N8 113.6(6) . . ?

loop_
_geom_bond_atom_site_label_1
_geom_bond_atom_site_label_2
_geom_bond_distance
_geom_bond_site_symmetry_2
_geom_bond_publ_flag
Co1 N1 1.921(12) . ?
Co1 O5 1.941(6) 2_548 ?
Co1 N3 1.962(10) 1_556 ?
Co1 O2 1.967(6) . ?
Co1 N3' 2.106(9) 1_556 ?
Co1 N1' 2.110(12) . ?
Co2 O3 2.046(5) 2_548 ?
Co2 O7 2.097(5) . ?
Co2 O1 2.119(5) . ?
Co2 N5 2.130(5) . ?
Co2 N7 2.138(5) 1_556 ?
Co2 O1W 2.172(4) . ?
N1 C7 1.321(11) . ?
N1 C1 1.377(10) . ?
N2 C7 1.352(11) . ?
N2 C6 1.364(10) . ?
N2 C8 1.486(11) . ?
N3 C18 1.323(10) . ?
N3 C17 1.367(10) . ?
N4 C18 1.348(10) . ?
N4 C12 1.375(10) . ?
N4 C11 1.483(10) . ?
C1 C2 1.3900 . ?
C1 C6 1.3900 . ?
C2 C3 1.3900 . ?
C3 C4 1.3900 . ?
C4 C5 1.3900 . ?
C5 C6 1.3900 . ?
C8 C9 1.51(2) . ?
C9 C10 1.539(11) . ?
C10 C11 1.526(11) . ?
C12 C13 1.3900 . ?
C12 C17 1.3900 . ?
C13 C14 1.3900 . ?
C14 C15 1.3900 . ?
C15 C16 1.3900 . ?
C16 C17 1.3900 . ?
N1' C7' 1.325(11) . ?
N1' C1' 1.373(10) . ?
N2' C7' 1.354(11) . ?
N2' C6' 1.368(10) . ?
N2' C8' 1.500(11) . ?
N3' C18' 1.317(10) . ?
N3' C17' 1.367(10) . ?
N4' C18' 1.356(10) . ?
N4' C12' 1.354(9) . ?
N4' C11' 1.477(10) . ?
C1' C2' 1.3900 . ?
C1' C6' 1.3900 . ?
C2' C3' 1.3900 . ?
C3' C4' 1.3900 . ?
C4' C5' 1.3900 . ?
C5' C6' 1.3900 . ?
C8' C9' 1.548(19) . ?
C9' C10' 1.512(12) . ?
C10' C11' 1.509(11) . ?
C12' C13' 1.3900 . ?
C12' C17' 1.3900 . ?
C13' C14' 1.3900 . ?
C14' C15' 1.3900 . ?
C15' C16' 1.3900 . ?
C16' C17' 1.3900 . ?
S1 O9 1.445(5) . ?
S1 O8 1.451(5) . ?
S1 O7 1.465(5) . ?
S1 C43 1.786(6) . ?
O1 C37 1.236(8) . ?
O2 C37 1.274(8) . ?
O3 C44 1.257(9) . ?
O4 C44 1.224(9) . ?
O5 C45 1.255(8) . ?
O6 C45 1.218(10) . ?
N5 C25 1.316(7) . ?
N5 C19 1.374(8) . ?
N6 C25 1.333(8) . ?
N6 C24 1.381(9) . ?
N6 C26 1.469(8) . ?
N7 C36 1.326(7) . ?
N7 C35 1.394(8) . ?
N8 C36 1.345(8) . ?
N8 C30 1.382(9) . ?
N8 C29 1.474(8) . ?
C37 C38 1.483(10) . ?
C38 C43 1.396(9) . ?
C38 C39 1.399(9) . ?
C39 C40 1.385(9) . ?
C40 C41 1.389(10) . ?
C40 C44 1.532(9) . ?
C41 C42 1.393(9) . ?
C41 C45 1.498(11) . ?
C42 C43 1.367(9) . ?
C19 C20 1.402(9) . ?
C19 C24 1.403(8) . ?
C29 C28 1.416(12) . ?
C20 C21 1.351(12) . ?
C21 C22 1.401(14) . ?
C22 C23 1.358(13) . ?
C23 C24 1.364(11) . ?
C26 C27 1.441(11) . ?
C27 C28 1.512(8) . ?
C30 C31 1.386(11) . ?
C30 C35 1.403(8) . ?
C31 C32 1.373(11) . ?
C32 C33 1.398(11) . ?
C33 C34 1.374(11) . ?
C34 C35 1.375(9) . ?
